data_1562674
loop_
_publ_author_name
'Jana, Partha Pratim'
'Lidin, Sven'

_publ_section_title
;
 Pd2Cd11&#x2212; (0.21&#x2264;\d&#x2264;0.51)--a partly disordered
 \g-brass type phase and Pd0.238Cd0.762-a \g-brass related incommensurate
 phase in the palladium--cadmium system
;
_journal_name_full 'Journal of Solid State Chemistry'
_journal_page_first 244
_journal_page_last 249
_journal_paper_doi 10.1016/j.jssc.2013.01.044
_journal_volume 201
_journal_year 2013
_chemical_absolute_configuration .
_chemical_formula_sum 'Cd6.589 Pd2.054'
_chemical_formula_weight 959.2
_space_group_IT_number 69
_space_group_name_Hall '-F 2 2'
_space_group_name_H-M_alt 'F m m m'
_space_group_ssg_name Fmmm(\a00)0s0
_symmetry_cell_setting orthorhombic
_cell_angle_alpha 90
_cell_angle_beta 90
_cell_angle_gamma 90
_cell_formula_units_Z 4
_cell_length_a 4.687(2)
_cell_length_b 9.9995(14)
_cell_length_c 14.140(2)
_cell_measurement_reflns_used 2187
_cell_measurement_temperature 293
_cell_measurement_theta_max 28.73
_cell_measurement_theta_min 2.88
_cell_modulation_dimension 1
_cell_subsystems_number 2
_cell_volume 662.7(3)
_computing_cell_refinement
;
CrysAlisPro, Agilent Technologies,
Version 1.171.35.21 (release 20-01-2012 CrysAlis171 .NET)
(compiled Jan 23 2012,18:06:46)
;
_computing_data_collection
;
CrysAlisPro, Agilent Technologies,
Version 1.171.35.21 (release 20-01-2012 CrysAlis171 .NET)
(compiled Jan 23 2012,18:06:46)
;
_computing_data_reduction
;
CrysAlisPro, Agilent Technologies,
Version 1.171.35.21 (release 20-01-2012 CrysAlis171 .NET)
(compiled Jan 23 2012,18:06:46)
;
_diffrn_ambient_temperature 293
_diffrn_detector_area_resol_mean 16.1367
_diffrn_measured_fraction_theta_full 0.98
_diffrn_measured_fraction_theta_max 0.9
_diffrn_measurement_device 'four-cycle diffractometer'
_diffrn_measurement_device_type 'Xcalibur, Eos'
_diffrn_measurement_method '\w scans'
_diffrn_radiation_monochromator graphite
_diffrn_radiation_probe x-ray
_diffrn_radiation_source 'Enhance (Mo) X-ray Source'
_diffrn_radiation_wavelength 0.7107
_diffrn_reflns_av_R_equivalents 0.0664
_diffrn_reflns_av_sigmaI/netI 0.0481
_diffrn_reflns_limit_h_max 6
_diffrn_reflns_limit_h_min -6
_diffrn_reflns_limit_index_m_1_max 3
_diffrn_reflns_limit_index_m_1_min -3
_diffrn_reflns_limit_k_max 13
_diffrn_reflns_limit_k_min -12
_diffrn_reflns_limit_l_max 17
_diffrn_reflns_limit_l_min -18
_diffrn_reflns_number 8181
_diffrn_reflns_theta_full 27.3
_diffrn_reflns_theta_max 28.78
_diffrn_reflns_theta_min 2.88
_exptl_absorpt_coefficient_mu 26.006
_exptl_absorpt_correction_T_max 1
_exptl_absorpt_correction_T_min 0.627
_exptl_absorpt_correction_type multi-scan
_exptl_absorpt_process_details
;
CrysAlisPro, Agilent Technologies,
Version 1.171.35.21 (release 20-01-2012 CrysAlis171 .NET)
(compiled Jan 23 2012,18:06:46)
Empirical absorption correction using spherical harmonics,
 implemented in SCALE3 ABSPACK scaling algorithm.
;
_exptl_crystal_density_diffrn 9.6109
_exptl_crystal_F_000 1643
_exptl_crystal_size_max 0.06
_exptl_crystal_size_mid 0.04
_exptl_crystal_size_min 0.02
_refine_diff_density_max 5.67
_refine_diff_density_min -5.60
_refine_ls_extinction_coef 120(20)
_refine_ls_extinction_method 'B-C type 1 Gaussian isotropic (Becker & Coppens, 1974)'
_refine_ls_goodness_of_fit_all 1.47
_refine_ls_goodness_of_fit_gt 1.58
_refine_ls_number_constraints 32
_refine_ls_number_parameters 74
_refine_ls_number_reflns 1445
_refine_ls_number_restraints 0
_refine_ls_R_factor_all 0.0885
_refine_ls_R_factor_gt 0.0574
_refine_ls_shift/su_max 0.0356
_refine_ls_shift/su_mean 0.0106
_refine_ls_structure_factor_coef Fsqd
_refine_ls_weighting_details w=1/(\s^2^(I)+0.0025000002I^2^)
_refine_ls_weighting_scheme sigma
_refine_ls_wR_factor_all 0.1622
_refine_ls_wR_factor_gt 0.1456
_reflns_number_gt 1017
_reflns_number_total 1445
_reflns_threshold_expression I>3\s(I)
_cod_data_source_file JSSC-2013-201-244.cif
_cod_data_source_block VI
_cod_depositor_comments
;
The following automatic conversions were performed:

data item '_diffrn_radiation_probe' value 'X-ray' was changed to
'x-ray' in accordance with the built-in table derived from the CIF
Core dictionary named 'cif_core.dic' version 2.4.5 last updated on
2014-11-21.

Automatic conversion script
Id: cif_fix_values 8369 2020-08-20 11:38:08Z andrius 
;
_cod_database_code 1562674

loop_
_space_group_symop_id
_space_group_symop_operation_xyz
1 x,y,z
2 -x,-y,z
3 -x,y,-z
4 x,-y,-z
5 x,y+0.5,z+0.5
6 -x,-y+0.5,z+0.5
7 -x,y+0.5,-z+0.5
8 x,-y+0.5,-z+0.5
9 x+0.5,y,z+0.5
10 -x+0.5,-y,z+0.5
11 -x+0.5,y,-z+0.5
12 x+0.5,-y,-z+0.5
13 x+0.5,y+0.5,z
14 -x+0.5,-y+0.5,z
15 -x+0.5,y+0.5,-z
16 x+0.5,-y+0.5,-z
17 -x,-y,-z
18 x,y,-z
19 x,-y,z
20 -x,y,z
21 -x,-y+0.5,-z+0.5
22 x,y+0.5,-z+0.5
23 x,-y+0.5,z+0.5
24 -x,y+0.5,z+0.5
25 -x+0.5,-y,-z+0.5
26 x+0.5,y,-z+0.5
27 x+0.5,-y,z+0.5
28 -x+0.5,y,z+0.5
29 -x+0.5,-y+0.5,-z
30 x+0.5,y+0.5,-z
31 x+0.5,-y+0.5,z
32 -x+0.5,y+0.5,z

loop_
_space_group_symop_ssg_id
_space_group_symop_ssg_operation_algebraic
1 x1,x2,x3,x4
2 -x1,-x2,x3,-x4
3 -x1,x2,-x3,-x4+1/2
4 x1,-x2,-x3,x4+1/2
5 -x1,-x2,-x3,-x4
6 x1,x2,-x3,x4
7 x1,-x2,x3,x4+1/2
8 -x1,x2,x3,-x4+1/2
9 x1,x2+1/2,x3+1/2,x4
10 -x1,-x2+1/2,x3+1/2,-x4
11 -x1,x2+1/2,-x3+1/2,-x4+1/2
12 x1,-x2+1/2,-x3+1/2,x4+1/2
13 -x1,-x2+1/2,-x3+1/2,-x4
14 x1,x2+1/2,-x3+1/2,x4
15 x1,-x2+1/2,x3+1/2,x4+1/2
16 -x1,x2+1/2,x3+1/2,-x4+1/2
17 x1+1/2,x2,x3+1/2,x4
18 -x1+1/2,-x2,x3+1/2,-x4
19 -x1+1/2,x2,-x3+1/2,-x4+1/2
20 x1+1/2,-x2,-x3+1/2,x4+1/2
21 -x1+1/2,-x2,-x3+1/2,-x4
22 x1+1/2,x2,-x3+1/2,x4
23 x1+1/2,-x2,x3+1/2,x4+1/2
24 -x1+1/2,x2,x3+1/2,-x4+1/2
25 x1+1/2,x2+1/2,x3,x4
26 -x1+1/2,-x2+1/2,x3,-x4
27 -x1+1/2,x2+1/2,-x3,-x4+1/2
28 x1+1/2,-x2+1/2,-x3,x4+1/2
29 -x1+1/2,-x2+1/2,-x3,-x4
30 x1+1/2,x2+1/2,-x3,x4
31 x1+1/2,-x2+1/2,x3,x4+1/2
32 -x1+1/2,x2+1/2,x3,-x4+1/2

loop_
_atom_site_label
_atom_site_type_symbol
_atom_site_fract_x
_atom_site_fract_y
_atom_site_fract_z
_atom_site_adp_type
_atom_site_U_iso_or_equiv
_atom_site_symmetry_multiplicity
_atom_site_occupancy
_atom_site_calc_flag
_atom_site_refinement_flags
_atom_site_disorder_assembly
_atom_site_disorder_group
_atom_site_subsystem_code
Pd1 Pd 0.5 0 0 Uani 0.0093(5) 4 1 d . . . 1
Pd2 Pd 0.5 0.14929(8) 0.17933(6) Uani 0.0135(3) 16 0.26(3) d . . . 1
Cd1 Cd 0.5 0.14929(8) 0.17933(6) Uani 0.0135(3) 16 0.74(3) d . . . 1
Cd2 Cd 0 0 0.12085(9) Uani 0.0164(4) 8 1 d . . . 1
Cd3 Cd 0.75 0.25 0 Uani 0.0156(4) 4 1 d . . . 2

loop_
_atom_site_aniso_label
_atom_site_aniso_type_symbol
_atom_site_aniso_U_11
_atom_site_aniso_U_22
_atom_site_aniso_U_33
_atom_site_aniso_U_12
_atom_site_aniso_U_13
_atom_site_aniso_U_23
Pd1 Pd 0.0107(9) 0.0079(8) 0.0091(8) 0 0 0
Pd2 Pd 0.0140(6) 0.0130(5) 0.0134(5) 0 0 -0.0031(3)
Cd1 Cd 0.0140(6) 0.0130(5) 0.0134(5) 0 0 -0.0031(3)
Cd2 Cd 0.0113(7) 0.0171(8) 0.0207(7) 0 0 0
Cd3 Cd 0.0163(8) 0.0124(7) 0.0180(7) 0 0 0

loop_
_atom_site_displace_Fourier_atom_site_label
_atom_site_displace_Fourier_axis
_atom_site_displace_Fourier_wave_vector_seq_id
_atom_site_displace_Fourier_param_cos
_atom_site_displace_Fourier_param_sin
Pd1 x 1 0 0
Pd1 y 1 0 0.0192(2)
Pd1 z 1 0 0
Pd1 x 2 0 0.0067(5)
Pd1 y 2 0 0
Pd1 z 2 0 0
Pd1 x 3 0 0
Pd1 y 3 0 0.0002(2)
Pd1 z 3 0 0
Pd1 x 4 0 0.002(2)
Pd1 y 4 0 0
Pd1 z 4 0 0
Pd2 x 1 -0.0778(3) 0
Pd2 y 1 0 -0.02176(13)
Pd2 z 1 0 0.00613(8)
Pd2 x 2 0 -0.0269(3)
Pd2 y 2 0.00607(12) 0
Pd2 z 2 -0.00255(7) 0
Pd2 x 3 0.0000(3) 0
Pd2 y 3 0 0.00250(14)
Pd2 z 3 0 -0.00352(8)
Pd2 x 4 0 -0.0131(5)
Pd2 y 4 -0.0016(2) 0
Pd2 z 4 0.00098(19) 0
Cd1 x 1 -0.0778(3) 0
Cd1 y 1 0 -0.02176(13)
Cd1 z 1 0 0.00613(8)
Cd1 x 2 0 -0.0269(3)
Cd1 y 2 0.00607(12) 0
Cd1 z 2 -0.00255(7) 0
Cd1 x 3 0.0000(3) 0
Cd1 y 3 0 0.00250(14)
Cd1 z 3 0 -0.00352(8)
Cd1 x 4 0 -0.0131(5)
Cd1 y 4 -0.0016(2) 0
Cd1 z 4 0.00098(19) 0
Cd2 x 1 0 0
Cd2 y 1 0 0.0572(2)
Cd2 z 1 0 0
Cd2 x 2 0 0.0229(4)
Cd2 y 2 0 0
Cd2 z 2 0.01163(13) 0
Cd2 x 3 0 0
Cd2 y 3 0 0.0020(2)
Cd2 z 3 0 0
Cd2 x 4 0 0.0078(13)
Cd2 y 4 0 0
Cd2 z 4 -0.0030(4) 0
Cd3 x 1 0 0
Cd3 y 1 0 0.05268(19)
Cd3 z 1 0 0
Cd3 x 2 0 -0.0262(8)
Cd3 y 2 0 0
Cd3 z 2 0 0
Cd3 x 3 0 0
Cd3 y 3 0 -0.0006(2)
Cd3 z 3 0 0
Cd3 x 4 0 0.0035(8)
Cd3 y 4 0 0
Cd3 z 4 0 0

loop_
_atom_site_Fourier_wave_vector_seq_id
_jana_atom_site_fourier_wave_vector_q1_coeff
1 1
2 2
3 3
4 4

loop_
_atom_site_occ_special_func_atom_site_label
_atom_site_occ_special_func_crenel_c
_atom_site_occ_special_func_crenel_w
Pd2 0.75 0.26(3)
Cd1 0.25 0.74(3)

loop_
_atom_site_U_Fourier_atom_site_label
_atom_site_U_Fourier_tens_elem
_atom_site_U_Fourier_wave_vector_seq_id
_atom_site_U_Fourier_param_cos
_atom_site_U_Fourier_param_sin
Pd1 U11 1 0 0
Pd1 U22 1 0 0
Pd1 U33 1 0 0
Pd1 U12 1 0.0013(9) 0
Pd1 U13 1 0 0
Pd1 U23 1 0 0
Pd1 U11 2 -0.0030(12) 0
Pd1 U22 2 -0.0007(11) 0
Pd1 U33 2 0.0010(10) 0
Pd1 U12 2 0 0
Pd1 U13 2 0 0
Pd1 U23 2 0 0
Pd2 U11 1 0 0.0081(7)
Pd2 U22 1 0 0.0032(6)
Pd2 U33 1 0 0.0014(6)
Pd2 U12 1 0.0011(5) 0
Pd2 U13 1 0.0009(5) 0
Pd2 U23 1 0 -0.0012(5)
Pd2 U11 2 -0.0037(7) 0
Pd2 U22 2 0.0044(6) 0
Pd2 U33 2 -0.0010(5) 0
Pd2 U12 2 0 0.0028(5)
Pd2 U13 2 0 0.0001(5)
Pd2 U23 2 -0.0004(4) 0
Cd1 U11 1 0 0.0081(7)
Cd1 U22 1 0 0.0032(6)
Cd1 U33 1 0 0.0014(6)
Cd1 U12 1 0.0011(5) 0
Cd1 U13 1 0.0009(5) 0
Cd1 U23 1 0 -0.0012(5)
Cd1 U11 2 -0.0037(7) 0
Cd1 U22 2 0.0044(6) 0
Cd1 U33 2 -0.0010(5) 0
Cd1 U12 2 0 0.0028(5)
Cd1 U13 2 0 0.0001(5)
Cd1 U23 2 -0.0004(4) 0
Cd2 U11 1 0 0
Cd2 U22 1 0 0
Cd2 U33 1 0 0
Cd2 U12 1 0.0037(8) 0
Cd2 U13 1 0 0
Cd2 U23 1 0 -0.0054(8)
Cd2 U11 2 -0.0006(11) 0
Cd2 U22 2 -0.0018(12) 0
Cd2 U33 2 0.0022(12) 0
Cd2 U12 2 0 0
Cd2 U13 2 0 0.0022(9)
Cd2 U23 2 0 0
Cd2 U11 3 0 0
Cd2 U22 3 0 0
Cd2 U33 3 0 0
Cd2 U12 3 0.0022(16) 0
Cd2 U13 3 0 0
Cd2 U23 3 0 0.0001(14)
Cd3 U11 1 0 0
Cd3 U22 1 0 0
Cd3 U33 1 0 0
Cd3 U12 1 -0.0037(9) 0
Cd3 U13 1 0 0
Cd3 U23 1 0 0
Cd3 U11 2 0.0054(12) 0
Cd3 U22 2 0.0018(10) 0
Cd3 U33 2 -0.0001(8) 0
Cd3 U12 2 0 0
Cd3 U13 2 0 0
Cd3 U23 2 0 0
Cd3 U11 3 0 0
Cd3 U22 3 0 0
Cd3 U33 3 0 0
Cd3 U12 3 0.0026(9) 0
Cd3 U13 3 0 0
Cd3 U23 3 0 0

loop_
_atom_type_symbol
_atom_type_scat_dispersion_real
_atom_type_scat_dispersion_imag
_atom_type_scat_source
Cd -0.8075 1.2024 'International Tables Vol C tables 4.2.6.8 and 6.1.1.1'
Pd -0.9988 1.0072 'International Tables Vol C tables 4.2.6.8 and 6.1.1.1'

loop_
_cell_subsystem_code
_cell_subsystem_description
_cell_subsystem_matrix_W_1_1
_cell_subsystem_matrix_W_1_2
_cell_subsystem_matrix_W_1_3
_cell_subsystem_matrix_W_1_4
_cell_subsystem_matrix_W_2_1
_cell_subsystem_matrix_W_2_2
_cell_subsystem_matrix_W_2_3
_cell_subsystem_matrix_W_2_4
_cell_subsystem_matrix_W_3_1
_cell_subsystem_matrix_W_3_2
_cell_subsystem_matrix_W_3_3
_cell_subsystem_matrix_W_3_4
_cell_subsystem_matrix_W_4_1
_cell_subsystem_matrix_W_4_2
_cell_subsystem_matrix_W_4_3
_cell_subsystem_matrix_W_4_4
1 '1-st subsystem' 1 0 0 0 0 1 0 0 0 0 1 0 0 0 0 1
2 '2-nd subsystem' 1 0 0 1 0 1 0 0 0 0 1 0 0 0 0 1

loop_
_cell_wave_vector_seq_id
_cell_wave_vector_x
_cell_wave_vector_y
_cell_wave_vector_z
1 0.643200 0.000000 0.000000
